data_4087890
loop_
_publ_author_name
'Ma, Mengtao'
'Zhang, Na'
'Li, Yongxin'
'Pullarkat, Sumod A.'
'Leung, Pak-Hing'

_publ_section_title
;
 Metal Effects on the Asymmetric Cycloaddition Reaction between
 3,4-Dimethyl-1-phenylphosphole and Sulfoxide
;
_journal_issue 20
_journal_name_full Organometallics
_journal_page_first 5081
_journal_paper_doi 10.1021/acs.organomet.5b00682
_journal_volume 34
_journal_year 2015
_chemical_absolute_configuration ad
_chemical_formula_moiety 'C16 H19 Cl2 O P Pt S'
_chemical_formula_sum 'C16 H19 Cl2 O P Pt S'
_chemical_formula_weight 556.33
_space_group_IT_number 4
_space_group_name_Hall 'P 2yb'
_space_group_name_H-M_alt 'P 1 21 1'
_symmetry_cell_setting monoclinic
_symmetry_space_group_name_H-M 'P 1 21 1'
_atom_sites_solution_hydrogens geom
_atom_sites_solution_primary direct
_atom_sites_solution_secondary difmap
_audit_creation_method SHELXL-97
_cell_angle_alpha 90.00
_cell_angle_beta 91.226(3)
_cell_angle_gamma 90.00
_cell_formula_units_Z 4
_cell_length_a 9.4029(4)
_cell_length_b 11.0824(5)
_cell_length_c 17.4783(8)
_cell_measurement_reflns_used 8382
_cell_measurement_temperature 173(2)
_cell_measurement_theta_max 33.24
_cell_measurement_theta_min 2.44
_cell_volume 1820.94(14)
_computing_cell_refinement 'Bruker SMART'
_computing_data_collection 'Bruker SMART'
_computing_data_reduction 'Bruker SAINT'
_computing_molecular_graphics 'Bruker SHELXTL'
_computing_publication_material 'Bruker SHELXTL'
_computing_structure_refinement 'SHELXL-97 (Sheldrick, 1997)'
_computing_structure_solution 'SHELXS-97 (Sheldrick, 1990)'
_diffrn_ambient_temperature 173(2)
_diffrn_measured_fraction_theta_full 0.985
_diffrn_measured_fraction_theta_max 0.985
_diffrn_measurement_device_type 'CCD area detector'
_diffrn_measurement_method 'phi and omega scans'
_diffrn_radiation_monochromator graphite
_diffrn_radiation_source 'fine-focus sealed tube'
_diffrn_radiation_type MoK\a
_diffrn_radiation_wavelength 0.71073
_diffrn_reflns_av_R_equivalents 0.0302
_diffrn_reflns_av_sigmaI/netI 0.0462
_diffrn_reflns_limit_h_max 14
_diffrn_reflns_limit_h_min -14
_diffrn_reflns_limit_k_max 15
_diffrn_reflns_limit_k_min -17
_diffrn_reflns_limit_l_max 26
_diffrn_reflns_limit_l_min -26
_diffrn_reflns_number 36061
_diffrn_reflns_theta_full 33.25
_diffrn_reflns_theta_max 33.25
_diffrn_reflns_theta_min 2.84
_exptl_absorpt_coefficient_mu 8.199
_exptl_absorpt_correction_T_max 0.4944
_exptl_absorpt_correction_T_min 0.1467
_exptl_absorpt_correction_type multi-scan
_exptl_absorpt_process_details sadabs
_exptl_crystal_colour yellow
_exptl_crystal_density_diffrn 2.029
_exptl_crystal_density_method 'not measured'
_exptl_crystal_description prism
_exptl_crystal_F_000 1064
_exptl_crystal_size_max 0.38
_exptl_crystal_size_mid 0.14
_exptl_crystal_size_min 0.10
_refine_diff_density_max 1.353
_refine_diff_density_min -1.071
_refine_diff_density_rms 0.144
_refine_ls_abs_structure_details 'Flack H D (1983), Acta Cryst. A39, 876-881'
_refine_ls_abs_structure_Flack 0.012(3)
_refine_ls_extinction_method none
_refine_ls_goodness_of_fit_ref 1.016
_refine_ls_hydrogen_treatment constr
_refine_ls_matrix_type full
_refine_ls_number_parameters 401
_refine_ls_number_reflns 12262
_refine_ls_number_restraints 1
_refine_ls_restrained_S_all 1.016
_refine_ls_R_factor_all 0.0221
_refine_ls_R_factor_gt 0.0199
_refine_ls_shift/su_max 0.003
_refine_ls_shift/su_mean 0.000
_refine_ls_structure_factor_coef Fsqd
_refine_ls_weighting_details 'calc w=1/[\s^2^(Fo^2^)+(0.0000P)^2^+0.0000P] where P=(Fo^2^+2Fc^2^)/3'
_refine_ls_weighting_scheme calc
_refine_ls_wR_factor_gt 0.0482
_refine_ls_wR_factor_ref 0.0488
_reflns_number_gt 11588
_reflns_number_total 12262
_reflns_threshold_expression >2sigma(I)
_cod_data_source_file om5b00682_si_001.cif
_cod_data_source_block leung429
_cod_depositor_comments
;
The following automatic conversions were performed:

data item '_symmetry_cell_setting' value 'Monoclinic' was changed to
'monoclinic' in accordance with the
/home/saulius/struct/COD-crude-data/automatic-downloads/DataCite-retrospective/ACS/depositions/lib/dictionaries/cif_core.dic
dictionary named 'cif_core.dic' version 2.4.2 last updated on
2011-04-26.

Automatic conversion script
Id: cif_fix_values 6909 2019-04-08 15:41:33Z antanas 
;
_cod_original_sg_symbol_H-M P2(1)
_cod_database_code 4087890

loop_
_symmetry_equiv_pos_as_xyz
'x, y, z'
'-x, y+1/2, -z'

loop_
_atom_site_label
_atom_site_type_symbol
_atom_site_fract_x
_atom_site_fract_y
_atom_site_fract_z
_atom_site_U_iso_or_equiv
_atom_site_adp_type
_atom_site_occupancy
_atom_site_symmetry_multiplicity
_atom_site_calc_flag
_atom_site_refinement_flags
Pt1 Pt 0.793626(11) 0.304449(10) 0.912585(6) 0.01758(3) Uani 1 1 d .
Pt2 Pt 0.657058(11) 0.195349(11) 0.576349(7) 0.01958(3) Uani 1 1 d .
C1 C 0.3311(4) 0.2506(4) 0.9241(3) 0.0439(11) Uani 1 1 d .
H1A H 0.3193 0.2469 0.9778 0.053 Uiso 1 1 calc R
H1B H 0.2506 0.2616 0.8910 0.053 Uiso 1 1 calc R
C2 C 0.4556(4) 0.2408(4) 0.8961(3) 0.0351(9) Uani 1 1 d .
H2 H 0.4691 0.2443 0.8424 0.042 Uiso 1 1 calc R
C3 C 0.6366(3) 0.0596(3) 0.95548(19) 0.0215(6) Uani 1 1 d .
H3 H 0.5519 0.0112 0.9706 0.026 Uiso 1 1 calc R
C4 C 0.7674(4) 0.0343(3) 1.00838(18) 0.0232(6) Uani 1 1 d .
H4A H 0.7501 -0.0369 1.0411 0.028 Uiso 1 1 calc R
H4B H 0.7878 0.1047 1.0417 0.028 Uiso 1 1 calc R
C5 C 0.8933(3) 0.0104(3) 0.95472(18) 0.0213(6) Uani 1 1 d .
H5 H 0.9906 0.0179 0.9784 0.026 Uiso 1 1 calc R
C6 C 0.8614(4) -0.1080(3) 0.91227(19) 0.0222(6) Uani 1 1 d .
C7 C 0.9523(4) -0.2174(4) 0.9255(2) 0.0306(8) Uani 1 1 d .
H7A H 0.9146 -0.2847 0.8949 0.046 Uiso 1 1 calc R
H7B H 0.9516 -0.2392 0.9799 0.046 Uiso 1 1 calc R
H7C H 1.0500 -0.2000 0.9105 0.046 Uiso 1 1 calc R
C8 C 0.7417(3) -0.0984(3) 0.86983(18) 0.0208(6) Uani 1 1 d .
C9 C 0.6646(4) -0.1905(4) 0.8237(2) 0.0299(7) Uani 1 1 d .
H9A H 0.7017 -0.2708 0.8365 0.045 Uiso 1 1 calc R
H9B H 0.6780 -0.1746 0.7691 0.045 Uiso 1 1 calc R
H9C H 0.5630 -0.1872 0.8348 0.045 Uiso 1 1 calc R
C10 C 0.6839(3) 0.0284(3) 0.87283(18) 0.0201(6) Uani 1 1 d .
H10 H 0.6150 0.0507 0.8308 0.024 Uiso 1 1 calc R
C11 C 0.9662(3) 0.0894(3) 0.79972(19) 0.0223(6) Uani 1 1 d .
C12 C 1.1083(4) 0.0682(4) 0.8155(2) 0.0348(9) Uani 1 1 d .
H12 H 1.1420 0.0613 0.8669 0.042 Uiso 1 1 calc R
C13 C 1.2016(4) 0.0571(5) 0.7556(3) 0.0485(13) Uani 1 1 d .
H13 H 1.3001 0.0450 0.7662 0.058 Uiso 1 1 calc R
C14 C 1.1529(4) 0.0636(5) 0.6811(2) 0.0392(10) Uani 1 1 d .
H14 H 1.2180 0.0573 0.6404 0.047 Uiso 1 1 calc R
C15 C 1.0106(5) 0.0792(5) 0.6651(2) 0.0401(10) Uani 1 1 d .
H15 H 0.9767 0.0798 0.6135 0.048 Uiso 1 1 calc R
C16 C 0.9156(4) 0.0940(5) 0.7245(2) 0.0364(10) Uani 1 1 d .
H16 H 0.8174 0.1072 0.7137 0.044 Uiso 1 1 calc R
C17 C 0.6669(6) 0.2661(6) 0.3387(3) 0.0533(13) Uani 1 1 d .
H17A H 0.7422 0.2114 0.3290 0.064 Uiso 1 1 calc R
H17B H 0.6013 0.2871 0.2988 0.064 Uiso 1 1 calc R
C18 C 0.6534(4) 0.3125(4) 0.4072(2) 0.0317(8) Uani 1 1 d .
H18 H 0.5782 0.3672 0.4172 0.038 Uiso 1 1 calc R
C19 C 0.8393(3) 0.4154(3) 0.51728(19) 0.0227(6) Uani 1 1 d .
H19 H 0.8876 0.4628 0.4766 0.027 Uiso 1 1 calc R
C20 C 0.9413(3) 0.3897(3) 0.58537(19) 0.0229(6) Uani 1 1 d .
H20A H 1.0287 0.4390 0.5818 0.027 Uiso 1 1 calc R
H20B H 0.9684 0.3034 0.5867 0.027 Uiso 1 1 calc R
C21 C 0.8565(3) 0.4244(3) 0.65859(19) 0.0231(6) Uani 1 1 d .
H21 H 0.8927 0.3891 0.7079 0.028 Uiso 1 1 calc R
C22 C 0.8449(4) 0.5603(3) 0.6561(2) 0.0258(7) Uani 1 1 d .
C23 C 0.9301(4) 0.6371(4) 0.7105(3) 0.0363(9) Uani 1 1 d .
H23A H 1.0316 0.6266 0.7008 0.054 Uiso 1 1 calc R
H23B H 0.9105 0.6131 0.7632 0.054 Uiso 1 1 calc R
H23C H 0.9040 0.7220 0.7031 0.054 Uiso 1 1 calc R
C24 C 0.7679(4) 0.5960(4) 0.5943(2) 0.0277(7) Uani 1 1 d .
C25 C 0.7409(5) 0.7179(4) 0.5638(3) 0.0405(10) Uani 1 1 d .
H25A H 0.7790 0.7781 0.5998 0.061 Uiso 1 1 calc R
H25B H 0.6382 0.7300 0.5567 0.061 Uiso 1 1 calc R
H25C H 0.7874 0.7267 0.5144 0.061 Uiso 1 1 calc R
C26 C 0.7105(3) 0.4871(3) 0.55035(19) 0.0219(6) Uani 1 1 d .
H26 H 0.6293 0.5032 0.5138 0.026 Uiso 1 1 calc R
C27 C 0.5396(3) 0.4309(3) 0.69133(19) 0.0234(7) Uani 1 1 d .
C28 C 0.5709(4) 0.4932(4) 0.7578(2) 0.0294(8) Uani 1 1 d .
H28 H 0.6671 0.5090 0.7723 0.035 Uiso 1 1 calc R
C29 C 0.4601(4) 0.5332(4) 0.8040(2) 0.0330(9) Uani 1 1 d .
H29 H 0.4801 0.5801 0.8484 0.040 Uiso 1 1 calc R
C30 C 0.3199(4) 0.5033(4) 0.7838(2) 0.0347(9) Uani 1 1 d .
H30 H 0.2442 0.5288 0.8151 0.042 Uiso 1 1 calc R
C31 C 0.2910(4) 0.4368(4) 0.7185(2) 0.0348(9) Uani 1 1 d .
H31 H 0.1955 0.4157 0.7056 0.042 Uiso 1 1 calc R
C32 C 0.3991(4) 0.4009(4) 0.6718(2) 0.0307(8) Uani 1 1 d .
H32 H 0.3784 0.3560 0.6266 0.037 Uiso 1 1 calc R
Cl1 Cl 0.72471(9) 0.49616(8) 0.95828(6) 0.03196(19) Uani 1 1 d .
Cl2 Cl 0.99365(8) 0.38759(8) 0.85872(5) 0.02636(17) Uani 1 1 d .
Cl3 Cl 0.65355(10) 0.00704(9) 0.51498(6) 0.0360(2) Uani 1 1 d .
Cl4 Cl 0.53320(10) 0.11439(10) 0.67737(5) 0.0341(2) Uani 1 1 d .
O1 O 0.5626(3) 0.2504(3) 1.03943(16) 0.0379(7) Uani 1 1 d .
O2 O 0.8944(3) 0.2033(3) 0.44955(15) 0.0369(6) Uani 1 1 d .
P1 P 0.84933(9) 0.11779(8) 0.87751(5) 0.01740(15) Uani 1 1 d .
P2 P 0.67555(9) 0.37871(8) 0.62796(5) 0.02013(16) Uani 1 1 d .
S1 S 0.60320(8) 0.22028(8) 0.96138(5) 0.02325(17) Uani 1 1 d .
S2 S 0.77595(8) 0.27265(8) 0.48082(5) 0.02287(16) Uani 1 1 d .

loop_
_atom_site_aniso_label
_atom_site_aniso_U_11
_atom_site_aniso_U_22
_atom_site_aniso_U_33
_atom_site_aniso_U_23
_atom_site_aniso_U_13
_atom_site_aniso_U_12
Pt1 0.01785(5) 0.01634(5) 0.01855(5) -0.00051(4) 0.00031(4) -0.00012(4)
Pt2 0.01790(5) 0.02083(6) 0.01997(6) 0.00313(5) -0.00079(4) -0.00166(4)
C1 0.0303(19) 0.031(2) 0.070(3) 0.006(2) -0.002(2) 0.0027(16)
C2 0.0253(16) 0.0224(19) 0.057(3) -0.0047(17) -0.0061(17) 0.0028(13)
C3 0.0215(14) 0.0202(17) 0.0231(15) -0.0007(12) 0.0055(12) -0.0008(11)
C4 0.0276(15) 0.0251(17) 0.0171(14) -0.0007(12) 0.0041(12) -0.0007(12)
C5 0.0198(13) 0.0236(17) 0.0205(15) -0.0002(12) -0.0018(12) 0.0001(12)
C6 0.0277(15) 0.0174(16) 0.0218(15) 0.0012(12) 0.0045(13) 0.0001(12)
C7 0.0341(17) 0.025(2) 0.0330(18) -0.0006(14) -0.0040(15) 0.0073(14)
C8 0.0230(14) 0.0196(16) 0.0201(15) -0.0015(12) 0.0026(12) -0.0039(12)
C9 0.0339(16) 0.0224(17) 0.0334(17) -0.0066(16) 0.0009(14) -0.0043(15)
C10 0.0171(13) 0.0255(17) 0.0178(14) -0.0009(12) -0.0004(11) -0.0014(11)
C11 0.0242(14) 0.0203(16) 0.0224(15) -0.0014(12) 0.0033(12) -0.0001(12)
C12 0.0252(17) 0.052(3) 0.0272(18) -0.0077(17) 0.0021(15) -0.0024(16)
C13 0.0229(18) 0.082(4) 0.041(2) -0.015(2) 0.0061(17) -0.004(2)
C14 0.0347(19) 0.052(3) 0.032(2) -0.0076(18) 0.0148(17) -0.0020(18)
C15 0.047(2) 0.052(3) 0.0211(17) -0.0015(18) 0.0080(17) 0.014(2)
C16 0.0268(17) 0.058(3) 0.0241(17) 0.0063(18) 0.0033(14) 0.0169(18)
C17 0.056(3) 0.072(4) 0.032(2) -0.011(2) -0.010(2) 0.011(3)
C18 0.0304(16) 0.039(2) 0.0249(16) 0.0068(16) -0.0030(13) -0.0041(16)
C19 0.0235(14) 0.0213(16) 0.0235(16) 0.0026(13) 0.0053(12) -0.0014(12)
C20 0.0197(13) 0.0215(17) 0.0275(17) 0.0013(13) 0.0003(12) -0.0007(11)
C21 0.0195(13) 0.0290(18) 0.0206(15) 0.0007(13) -0.0011(12) -0.0044(12)
C22 0.0235(15) 0.0236(18) 0.0307(18) -0.0011(13) 0.0063(14) -0.0035(12)
C23 0.0285(17) 0.039(2) 0.042(2) -0.0038(18) 0.0034(16) -0.0057(16)
C24 0.0245(15) 0.0242(18) 0.0347(19) 0.0035(15) 0.0057(14) -0.0019(13)
C25 0.0369(19) 0.024(2) 0.061(3) 0.0114(19) 0.0006(19) 0.0038(15)
C26 0.0204(14) 0.0229(17) 0.0223(16) 0.0053(12) 0.0005(12) -0.0005(12)
C27 0.0233(15) 0.0275(18) 0.0196(15) 0.0002(13) 0.0050(12) -0.0010(12)
C28 0.0282(16) 0.034(2) 0.0261(17) -0.0009(15) 0.0069(14) -0.0067(15)
C29 0.0369(19) 0.038(2) 0.0244(18) -0.0081(15) 0.0078(15) -0.0049(16)
C30 0.0306(17) 0.047(3) 0.0267(18) -0.0003(17) 0.0088(15) 0.0051(17)
C31 0.0209(16) 0.054(3) 0.0292(19) -0.0016(18) 0.0030(14) -0.0007(16)
C32 0.0220(15) 0.048(2) 0.0225(16) -0.0035(16) -0.0001(13) 0.0010(15)
Cl1 0.0289(4) 0.0196(4) 0.0474(5) -0.0087(4) 0.0013(4) 0.0028(3)
Cl2 0.0242(3) 0.0290(4) 0.0260(4) 0.0024(3) 0.0029(3) -0.0066(3)
Cl3 0.0385(5) 0.0230(5) 0.0464(5) -0.0056(4) -0.0033(4) -0.0018(4)
Cl4 0.0293(4) 0.0415(6) 0.0318(4) 0.0126(4) 0.0043(4) -0.0089(4)
O1 0.0426(15) 0.0374(17) 0.0346(15) -0.0094(12) 0.0216(13) -0.0016(12)
O2 0.0277(12) 0.0487(19) 0.0348(14) -0.0076(14) 0.0108(11) 0.0060(13)
P1 0.0188(3) 0.0159(4) 0.0176(4) -0.0011(3) 0.0024(3) 0.0003(3)
P2 0.0185(3) 0.0227(4) 0.0193(4) 0.0017(3) 0.0032(3) -0.0025(3)
S1 0.0201(3) 0.0207(4) 0.0293(4) -0.0032(3) 0.0061(3) 0.0001(3)
S2 0.0221(3) 0.0265(4) 0.0201(4) 0.0006(3) 0.0028(3) 0.0000(3)

loop_
_atom_type_symbol
_atom_type_description
_atom_type_scat_dispersion_real
_atom_type_scat_dispersion_imag
_atom_type_scat_source
C C 0.0033 0.0016 'International Tables Vol C Tables 4.2.6.8 and 6.1.1.4'
H H 0.0000 0.0000 'International Tables Vol C Tables 4.2.6.8 and 6.1.1.4'
O O 0.0106 0.0060 'International Tables Vol C Tables 4.2.6.8 and 6.1.1.4'
P P 0.1023 0.0942 'International Tables Vol C Tables 4.2.6.8 and 6.1.1.4'
S S 0.1246 0.1234 'International Tables Vol C Tables 4.2.6.8 and 6.1.1.4'
Cl Cl 0.1484 0.1585 'International Tables Vol C Tables 4.2.6.8 and 6.1.1.4'
Pt Pt -1.7033 8.3905 'International Tables Vol C Tables 4.2.6.8 and 6.1.1.4'

loop_
_geom_angle_atom_site_label_1
_geom_angle_atom_site_label_2
_geom_angle_atom_site_label_3
_geom_angle
S1 Pt1 P1 84.90(3)
S1 Pt1 Cl2 178.17(3)
P1 Pt1 Cl2 93.44(3)
S1 Pt1 Cl1 91.08(3)
P1 Pt1 Cl1 175.40(3)
Cl2 Pt1 Cl1 90.61(3)
S2 Pt2 P2 85.17(3)
S2 Pt2 Cl4 179.63(4)
P2 Pt2 Cl4 94.63(3)
S2 Pt2 Cl3 90.10(3)
P2 Pt2 Cl3 175.04(3)
Cl4 Pt2 Cl3 90.09(4)
C2 C1 H1A 120.0
C2 C1 H1B 120.0
H1A C1 H1B 120.0
C1 C2 S1 118.0(4)
C1 C2 H2 121.0
S1 C2 H2 121.0
C4 C3 C10 105.9(2)
C4 C3 S1 106.3(2)
C10 C3 S1 108.9(2)
C4 C3 H3 111.8
C10 C3 H3 111.8
S1 C3 H3 111.8
C3 C4 C5 106.1(3)
C3 C4 H4A 110.5
C5 C4 H4A 110.5
C3 C4 H4B 110.5
C5 C4 H4B 110.5
H4A C4 H4B 108.7
C6 C5 C4 107.2(3)
C6 C5 P1 99.2(2)
C4 C5 P1 99.8(2)
C6 C5 H5 116.1
C4 C5 H5 116.1
P1 C5 H5 116.1
C8 C6 C7 128.3(3)
C8 C6 C5 110.7(3)
C7 C6 C5 120.8(3)
C6 C7 H7A 109.5
C6 C7 H7B 109.5
H7A C7 H7B 109.5
C6 C7 H7C 109.5
H7A C7 H7C 109.5
H7B C7 H7C 109.5
C6 C8 C9 130.0(4)
C6 C8 C10 110.7(3)
C9 C8 C10 119.3(3)
C8 C9 H9A 109.5
C8 C9 H9B 109.5
H9A C9 H9B 109.5
C8 C9 H9C 109.5
H9A C9 H9C 109.5
H9B C9 H9C 109.5
C8 C10 C3 110.4(3)
C8 C10 P1 101.4(2)
C3 C10 P1 95.6(2)
C8 C10 H10 115.6
C3 C10 H10 115.6
P1 C10 H10 115.6
C12 C11 C16 120.4(3)
C12 C11 P1 119.0(3)
C16 C11 P1 120.5(3)
C11 C12 C13 119.4(4)
C11 C12 H12 120.3
C13 C12 H12 120.3
C14 C13 C12 120.6(4)
C14 C13 H13 119.7
C12 C13 H13 119.7
C15 C14 C13 120.2(3)
C15 C14 H14 119.9
C13 C14 H14 119.9
C14 C15 C16 120.1(4)
C14 C15 H15 120.0
C16 C15 H15 120.0
C11 C16 C15 119.2(3)
C11 C16 H16 120.4
C15 C16 H16 120.4
C18 C17 H17A 120.0
C18 C17 H17B 120.0
H17A C17 H17B 120.0
C17 C18 S2 119.5(4)
C17 C18 H18 120.2
S2 C18 H18 120.2
C20 C19 C26 106.4(3)
C20 C19 S2 107.8(2)
C26 C19 S2 108.8(2)
C20 C19 H19 111.2
C26 C19 H19 111.2
S2 C19 H19 111.2
C19 C20 C21 105.4(2)
C19 C20 H20A 110.7
C21 C20 H20A 110.7
C19 C20 H20B 110.7
C21 C20 H20B 110.7
H20A C20 H20B 108.8
C22 C21 C20 105.0(3)
C22 C21 P2 101.5(2)
C20 C21 P2 100.2(2)
C22 C21 H21 116.0
C20 C21 H21 116.0
P2 C21 H21 116.0
C24 C22 C23 127.9(4)
C24 C22 C21 110.7(3)
C23 C22 C21 120.8(3)
C22 C23 H23A 109.5
C22 C23 H23B 109.5
H23A C23 H23B 109.5
C22 C23 H23C 109.5
H23A C23 H23C 109.5
H23B C23 H23C 109.5
C22 C24 C25 130.2(4)
C22 C24 C26 110.5(3)
C25 C24 C26 119.1(4)
C24 C25 H25A 109.5
C24 C25 H25B 109.5
H25A C25 H25B 109.5
C24 C25 H25C 109.5
H25A C25 H25C 109.5
H25B C25 H25C 109.5
C24 C26 C19 108.6(3)
C24 C26 P2 102.2(2)
C19 C26 P2 95.3(2)
C24 C26 H26 116.0
C19 C26 H26 116.0
P2 C26 H26 116.0
C28 C27 C32 120.6(3)
C28 C27 P2 122.5(3)
C32 C27 P2 116.8(3)
C27 C28 C29 119.7(3)
C27 C28 H28 120.2
C29 C28 H28 120.2
C30 C29 C28 119.2(4)
C30 C29 H29 120.4
C28 C29 H29 120.4
C31 C30 C29 120.3(3)
C31 C30 H30 119.9
C29 C30 H30 119.9
C32 C31 C30 120.6(3)
C32 C31 H31 119.7
C30 C31 H31 119.7
C31 C32 C27 119.5(4)
C31 C32 H32 120.3
C27 C32 H32 120.3
C11 P1 C5 108.09(16)
C11 P1 C10 113.70(16)
C5 P1 C10 82.02(16)
C11 P1 Pt1 121.59(13)
C5 P1 Pt1 116.76(11)
C10 P1 Pt1 107.96(11)
C27 P2 C21 113.27(16)
C27 P2 C26 112.42(17)
C21 P2 C26 81.78(15)
C27 P2 Pt2 119.39(12)
C21 P2 Pt2 115.57(12)
C26 P2 Pt2 108.03(12)
O1 S1 C2 110.5(2)
O1 S1 C3 109.05(17)
C2 S1 C3 102.79(18)
O1 S1 Pt1 119.62(13)
C2 S1 Pt1 108.91(14)
C3 S1 Pt1 104.51(10)
O2 S2 C18 110.40(18)
O2 S2 C19 110.12(17)
C18 S2 C19 104.09(19)
O2 S2 Pt2 118.68(14)
C18 S2 Pt2 108.40(12)
C19 S2 Pt2 104.04(11)

loop_
_geom_bond_atom_site_label_1
_geom_bond_atom_site_label_2
_geom_bond_distance
Pt1 S1 2.2065(8)
Pt1 P1 2.2234(8)
Pt1 Cl2 2.3127(8)
Pt1 Cl1 2.3652(9)
Pt2 S2 2.2026(8)
Pt2 P2 2.2286(9)
Pt2 Cl4 2.3167(8)
Pt2 Cl3 2.3463(10)
C1 C2 1.283(5)
C1 H1A 0.9500
C1 H1B 0.9500
C2 S1 1.792(4)
C2 H2 0.9500
C3 C4 1.548(5)
C3 C10 1.559(4)
C3 S1 1.812(4)
C3 H3 1.0000
C4 C5 1.549(4)
C4 H4A 0.9900
C4 H4B 0.9900
C5 C6 1.533(5)
C5 P1 1.840(3)
C5 H5 1.0000
C6 C8 1.339(5)
C6 C7 1.499(5)
C7 H7A 0.9800
C7 H7B 0.9800
C7 H7C 0.9800
C8 C9 1.481(5)
C8 C10 1.509(5)
C9 H9A 0.9800
C9 H9B 0.9800
C9 H9C 0.9800
C10 P1 1.844(3)
C10 H10 1.0000
C11 C12 1.378(5)
C11 C16 1.389(5)
C11 P1 1.794(3)
C12 C13 1.385(5)
C12 H12 0.9500
C13 C14 1.373(6)
C13 H13 0.9500
C14 C15 1.372(6)
C14 H14 0.9500
C15 C16 1.394(5)
C15 H15 0.9500
C16 H16 0.9500
C17 C18 1.313(6)
C17 H17A 0.9500
C17 H17B 0.9500
C18 S2 1.765(4)
C18 H18 0.9500
C19 C20 1.539(5)
C19 C26 1.569(5)
C19 S2 1.802(4)
C19 H19 1.0000
C20 C21 1.570(4)
C20 H20A 0.9900
C20 H20B 0.9900
C21 C22 1.510(5)
C21 P2 1.844(3)
C21 H21 1.0000
C22 C24 1.347(5)
C22 C23 1.496(6)
C23 H23A 0.9800
C23 H23B 0.9800
C23 H23C 0.9800
C24 C25 1.473(6)
C24 C26 1.523(5)
C25 H25A 0.9800
C25 H25B 0.9800
C25 H25C 0.9800
C26 P2 1.847(3)
C26 H26 1.0000
C27 C28 1.378(5)
C27 C32 1.398(5)
C27 P2 1.805(3)
C28 C29 1.404(5)
C28 H28 0.9500
C29 C30 1.397(6)
C29 H29 0.9500
C30 C31 1.381(6)
C30 H30 0.9500
C31 C32 1.376(5)
C31 H31 0.9500
C32 H32 0.9500
O1 S1 1.463(3)
O2 S2 1.468(3)
